data_1564077
loop_
_publ_author_name
'Cai, Hua'
'Li, Na'
'Li, Yan'
'An, Dong-Ming'

_publ_section_title
;
 New three-dimensional Zn(II)/Cd(II)-based coordination polymers as
 luminescent sensor for Cu2+
;
_journal_name_full 'Inorganica Chimica Acta'
_journal_page_first 119886
_journal_paper_doi 10.1016/j.ica.2020.119886
_journal_volume 512
_journal_year 2020
_chemical_formula_sum 'C12 H8 N6 O5 Zn'
_chemical_formula_weight 381.61
_space_group_IT_number 15
_space_group_name_Hall '-C 2yc'
_space_group_name_H-M_alt 'C 1 2/c 1'
_symmetry_cell_setting monoclinic
_symmetry_space_group_name_H-M 'C 1 2/c 1'
_atom_sites_solution_hydrogens geom
_atom_sites_solution_primary direct
_atom_sites_solution_secondary difmap
_audit_creation_method SHELXL-97
_cell_angle_alpha 90.00
_cell_angle_beta 120.159(4)
_cell_angle_gamma 90.00
_cell_formula_units_Z 8
_cell_length_a 19.229(7)
_cell_length_b 10.703(3)
_cell_length_c 14.694(4)
_cell_measurement_reflns_used 1519
_cell_measurement_temperature 296(2)
_cell_measurement_theta_max 26.00
_cell_measurement_theta_min 2.39
_cell_volume 2614.8(14)
_computing_cell_refinement 'Bruker SMART'
_computing_data_collection 'Bruker SMART'
_computing_data_reduction 'Bruker SAINT'
_computing_molecular_graphics 'Bruker SHELXTL'
_computing_publication_material 'Bruker SHELXTL'
_computing_structure_refinement 'SHELXL-97 (Sheldrick, 1997)'
_computing_structure_solution 'SHELXS-97 (Sheldrick, 1990)'
_diffrn_ambient_temperature 296(2)
_diffrn_measured_fraction_theta_full 1.000
_diffrn_measured_fraction_theta_max 1.000
_diffrn_measurement_device_type 'CCD area detector'
_diffrn_measurement_method 'phi and omega scans'
_diffrn_radiation_monochromator graphite
_diffrn_radiation_source 'fine-focus sealed tube'
_diffrn_radiation_type MoK\a
_diffrn_radiation_wavelength 0.71073
_diffrn_reflns_av_R_equivalents 0.0412
_diffrn_reflns_av_sigmaI/netI 0.0534
_diffrn_reflns_limit_h_max 23
_diffrn_reflns_limit_h_min -21
_diffrn_reflns_limit_k_max 13
_diffrn_reflns_limit_k_min -10
_diffrn_reflns_limit_l_max 17
_diffrn_reflns_limit_l_min -18
_diffrn_reflns_number 7262
_diffrn_reflns_theta_full 26.00
_diffrn_reflns_theta_max 26.00
_diffrn_reflns_theta_min 2.26
_exptl_absorpt_coefficient_mu 1.922
_exptl_absorpt_correction_T_max 0.8310
_exptl_absorpt_correction_T_min 0.6771
_exptl_absorpt_correction_type multi-scan
_exptl_absorpt_process_details SADABS
_exptl_crystal_colour COLORLESS
_exptl_crystal_density_diffrn 1.939
_exptl_crystal_density_method 'not measured'
_exptl_crystal_description BLOCK
_exptl_crystal_F_000 1536
_exptl_crystal_size_max 0.22
_exptl_crystal_size_mid 0.16
_exptl_crystal_size_min 0.10
_refine_diff_density_max 0.356
_refine_diff_density_min -0.336
_refine_diff_density_rms 0.083
_refine_ls_extinction_method none
_refine_ls_goodness_of_fit_ref 1.004
_refine_ls_hydrogen_treatment mixed
_refine_ls_matrix_type full
_refine_ls_number_parameters 217
_refine_ls_number_reflns 2575
_refine_ls_number_restraints 0
_refine_ls_restrained_S_all 1.004
_refine_ls_R_factor_all 0.0551
_refine_ls_R_factor_gt 0.0356
_refine_ls_shift/su_max 0.001
_refine_ls_shift/su_mean 0.000
_refine_ls_structure_factor_coef Fsqd
_refine_ls_weighting_details 'calc w=1/[\s^2^(Fo^2^)+(0.0351P)^2^+0.0000P] where P=(Fo^2^+2Fc^2^)/3'
_refine_ls_weighting_scheme calc
_refine_ls_wR_factor_gt 0.0709
_refine_ls_wR_factor_ref 0.0779
_reflns_number_gt 1984
_reflns_number_total 2575
_reflns_threshold_expression >2sigma(I)
_cod_data_source_file ICA-2020-512-119886.cif
_cod_data_source_block 170403a
_cod_depositor_comments
;
The following automatic conversions were performed:

data item '_exptl_absorpt_correction_type' value 'MULTI-SCAN' was
changed to 'multi-scan' in accordance with the built-in table derived
from the CIF Core dictionary named 'cif_core.dic' version 2.4.5 last
updated on 2014-11-21.

data item '_symmetry_cell_setting' value 'Monoclinic' was changed to
'monoclinic' in accordance with the built-in table derived from the
CIF Core dictionary named 'cif_core.dic' version 2.4.5 last updated
on 2014-11-21.

data item '_exptl_crystal_density_meas' value 'NONE' was changed to
'?' -- the value is perceived as not measured.

Automatic conversion script
Id: cif_fix_values 8369 2020-08-20 11:38:08Z andrius 
;
_cod_original_sg_symbol_H-M C2/c
_cod_database_code 1564077

loop_
_symmetry_equiv_pos_as_xyz
'x, y, z'
'-x, y, -z+1/2'
'x+1/2, y+1/2, z'
'-x+1/2, y+1/2, -z+1/2'
'-x, -y, -z'
'x, -y, z-1/2'
'-x+1/2, -y+1/2, -z'
'x+1/2, -y+1/2, z-1/2'

loop_
_atom_site_label
_atom_site_type_symbol
_atom_site_fract_x
_atom_site_fract_y
_atom_site_fract_z
_atom_site_U_iso_or_equiv
_atom_site_adp_type
_atom_site_occupancy
_atom_site_symmetry_multiplicity
_atom_site_calc_flag
_atom_site_refinement_flags
_atom_site_disorder_assembly
_atom_site_disorder_group
Zn1 Zn 0.27717(2) 0.57153(3) 1.17994(3) 0.02084(12) Uani 1 1 d . . .
O1 O 0.25084(12) 0.4578(2) 1.05104(17) 0.0319(6) Uani 1 1 d . . .
O2 O 0.21965(13) 0.3713(3) 0.89935(18) 0.0391(6) Uani 1 1 d . . .
O3 O -0.16877(12) 0.3587(2) 0.86168(16) 0.0263(5) Uani 1 1 d . . .
O4 O -0.17507(13) 0.5470(2) 0.79888(18) 0.0333(6) Uani 1 1 d . . .
O5 O 0.32130(12) 0.6910(2) 1.32627(16) 0.0340(6) Uani 1 1 d . . .
H5A H 0.3001 0.6611 1.3602 0.051 Uiso 1 1 d R . .
H5B H 0.3192 0.7699 1.3188 0.051 Uiso 1 1 d R . .
N1 N 0.16812(15) 0.8106(3) 0.87517(19) 0.0238(6) Uani 1 1 d . . .
N2 N 0.07779(17) 0.7669(3) 0.9245(2) 0.0324(7) Uani 1 1 d . . .
N3 N 0.10571(14) 0.6597(2) 0.90326(18) 0.0198(6) Uani 1 1 d . . .
N4 N -0.13183(14) 0.0453(2) 0.77662(19) 0.0209(6) Uani 1 1 d . . .
N5 N -0.01089(16) 0.1014(3) 0.9090(2) 0.0320(7) Uani 1 1 d . . .
N6 N -0.05094(14) 0.2022(2) 0.84941(18) 0.0198(6) Uani 1 1 d . . .
C1 C 0.15830(17) 0.6888(3) 0.8732(2) 0.0218(7) Uani 1 1 d . . .
H1 H 0.1845 0.6311 0.8536 0.026 Uiso 1 1 calc R . .
C2 C 0.1182(2) 0.8535(3) 0.9091(3) 0.0322(8) Uani 1 1 d . . .
H2 H 0.1134 0.9378 0.9203 0.039 Uiso 1 1 calc R . .
C3 C 0.06991(17) 0.5420(3) 0.9011(2) 0.0179(7) Uani 1 1 d . . .
C4 C -0.01080(18) 0.5429(3) 0.8712(2) 0.0204(7) Uani 1 1 d . . .
H4 H -0.0371 0.6192 0.8598 0.025 Uiso 1 1 calc R . .
C5 C -0.05366(17) 0.4333(3) 0.8579(2) 0.0196(7) Uani 1 1 d . . .
C6 C -0.01193(17) 0.3211(3) 0.8722(2) 0.0187(7) Uani 1 1 d . . .
C7 C 0.06934(17) 0.3206(3) 0.9058(2) 0.0207(7) Uani 1 1 d . . .
H7 H 0.0957 0.2445 0.9168 0.025 Uiso 1 1 calc R . .
C8 C 0.11274(17) 0.4305(3) 0.9234(2) 0.0182(7) Uani 1 1 d . . .
C9 C -0.12259(18) 0.1662(3) 0.7702(2) 0.0215(7) Uani 1 1 d . . .
H9 H -0.1602 0.2187 0.7184 0.026 Uiso 1 1 calc R . .
C10 C -0.06172(18) 0.0108(3) 0.8638(3) 0.0304(8) Uani 1 1 d . . .
H10 H -0.0512 -0.0709 0.8888 0.036 Uiso 1 1 calc R . .
C11 C 0.20232(17) 0.4198(3) 0.9613(2) 0.0195(7) Uani 1 1 d . . .
C12 C -0.13862(18) 0.4470(3) 0.8372(2) 0.0220(7) Uani 1 1 d . . .

loop_
_atom_site_aniso_label
_atom_site_aniso_U_11
_atom_site_aniso_U_22
_atom_site_aniso_U_33
_atom_site_aniso_U_23
_atom_site_aniso_U_13
_atom_site_aniso_U_12
Zn1 0.0159(2) 0.0206(2) 0.0263(2) 0.00317(17) 0.01077(16) 0.00136(16)
O1 0.0168(12) 0.0410(17) 0.0317(13) -0.0149(11) 0.0075(11) -0.0011(10)
O2 0.0309(14) 0.0549(18) 0.0381(14) -0.0191(13) 0.0222(12) -0.0039(12)
O3 0.0220(13) 0.0303(15) 0.0326(13) -0.0010(11) 0.0181(11) -0.0041(10)
O4 0.0243(13) 0.0350(17) 0.0410(14) 0.0106(12) 0.0167(11) 0.0095(10)
O5 0.0367(15) 0.0334(16) 0.0392(14) -0.0007(12) 0.0245(12) 0.0007(11)
N1 0.0240(15) 0.0197(16) 0.0309(15) 0.0013(12) 0.0163(13) 0.0005(11)
N2 0.0366(18) 0.0186(17) 0.0562(19) -0.0006(14) 0.0338(16) 0.0009(13)
N3 0.0203(15) 0.0175(16) 0.0239(14) -0.0014(11) 0.0129(12) -0.0014(11)
N4 0.0167(14) 0.0211(17) 0.0209(14) -0.0002(11) 0.0064(12) -0.0008(11)
N5 0.0250(16) 0.0214(18) 0.0333(16) 0.0061(13) 0.0027(13) -0.0028(12)
N6 0.0154(14) 0.0199(16) 0.0198(13) 0.0007(12) 0.0056(11) -0.0016(11)
C1 0.0219(18) 0.022(2) 0.0226(16) -0.0007(14) 0.0123(15) -0.0012(14)
C2 0.034(2) 0.021(2) 0.052(2) 0.0011(17) 0.0294(19) 0.0031(15)
C3 0.0182(16) 0.0197(19) 0.0190(15) -0.0047(13) 0.0116(14) -0.0054(12)
C4 0.0206(17) 0.018(2) 0.0209(16) 0.0018(13) 0.0094(14) 0.0022(12)
C5 0.0162(16) 0.0253(19) 0.0161(15) 0.0000(14) 0.0073(13) -0.0027(13)
C6 0.0177(17) 0.0205(19) 0.0177(15) 0.0001(13) 0.0087(13) -0.0056(13)
C7 0.0195(17) 0.0201(19) 0.0222(16) -0.0006(14) 0.0103(14) -0.0009(13)
C8 0.0184(16) 0.0210(18) 0.0160(14) -0.0001(14) 0.0093(13) -0.0010(14)
C9 0.0182(17) 0.0207(19) 0.0227(16) -0.0013(14) 0.0082(14) 0.0002(13)
C10 0.026(2) 0.019(2) 0.0328(19) 0.0038(16) 0.0047(16) -0.0024(15)
C11 0.0190(16) 0.0139(17) 0.0239(17) 0.0015(14) 0.0096(14) -0.0024(13)
C12 0.0151(16) 0.032(2) 0.0159(15) -0.0051(15) 0.0059(13) -0.0024(14)

loop_
_atom_type_symbol
_atom_type_description
_atom_type_scat_dispersion_real
_atom_type_scat_dispersion_imag
_atom_type_scat_source
C C 0.0033 0.0016 'International Tables Vol C Tables 4.2.6.8 and 6.1.1.4'
H H 0.0000 0.0000 'International Tables Vol C Tables 4.2.6.8 and 6.1.1.4'
N N 0.0061 0.0033 'International Tables Vol C Tables 4.2.6.8 and 6.1.1.4'
O O 0.0106 0.0060 'International Tables Vol C Tables 4.2.6.8 and 6.1.1.4'
Zn Zn 0.2839 1.4301 'International Tables Vol C Tables 4.2.6.8 and 6.1.1.4'

loop_
_geom_angle_atom_site_label_1
_geom_angle_atom_site_label_2
_geom_angle_atom_site_label_3
_geom_angle
_geom_angle_site_symmetry_1
_geom_angle_site_symmetry_3
O3 Zn1 N4 147.30(9) 5_567 8_556
O3 Zn1 N1 108.18(10) 5_567 7_567
N4 Zn1 N1 102.81(10) 8_556 7_567
O3 Zn1 O1 101.53(8) 5_567 .
N4 Zn1 O1 90.38(10) 8_556 .
N1 Zn1 O1 86.53(10) 7_567 .
O3 Zn1 O5 85.15(8) 5_567 .
N4 Zn1 O5 84.47(9) 8_556 .
N1 Zn1 O5 90.32(9) 7_567 .
O1 Zn1 O5 173.23(8) . .
O3 Zn1 O4 57.38(9) 5_567 5_567
N4 Zn1 O4 93.18(9) 8_556 5_567
N1 Zn1 O4 163.19(9) 7_567 5_567
O1 Zn1 O4 88.23(9) . 5_567
O5 Zn1 O4 96.43(8) . 5_567
O3 Zn1 C12 28.74(10) 5_567 5_567
N4 Zn1 C12 120.62(11) 8_556 5_567
N1 Zn1 C12 136.45(10) 7_567 5_567
O1 Zn1 C12 95.73(9) . 5_567
O5 Zn1 C12 90.69(8) . 5_567
O4 Zn1 C12 28.63(9) 5_567 5_567
C11 O1 Zn1 149.9(2) . .
C12 O3 Zn1 101.1(2) . 5_567
C12 O4 Zn1 78.81(18) . 5_567
Zn1 O5 H5A 106.4 . .
Zn1 O5 H5B 117.8 . .
H5A O5 H5B 116.4 . .
C1 N1 C2 102.8(3) . .
C1 N1 Zn1 134.2(2) . 7_567
C2 N1 Zn1 122.1(2) . 7_567
C2 N2 N3 102.8(2) . .
C1 N3 N2 109.3(3) . .
C1 N3 C3 129.7(3) . .
N2 N3 C3 120.3(2) . .
C9 N4 C10 103.2(3) . .
C9 N4 Zn1 130.8(2) . 8_455
C10 N4 Zn1 125.9(2) . 8_455
C10 N5 N6 103.1(3) . .
C9 N6 N5 109.5(3) . .
C9 N6 C6 130.6(3) . .
N5 N6 C6 119.7(2) . .
N1 C1 N3 110.5(3) . .
N1 C1 H1 124.8 . .
N3 C1 H1 124.8 . .
N2 C2 N1 114.5(3) . .
N2 C2 H2 122.7 . .
N1 C2 H2 122.7 . .
C4 C3 C8 121.2(3) . .
C4 C3 N3 116.8(3) . .
C8 C3 N3 121.9(3) . .
C3 C4 C5 122.0(3) . .
C3 C4 H4 119.0 . .
C5 C4 H4 119.0 . .
C4 C5 C6 116.7(3) . .
C4 C5 C12 116.8(3) . .
C6 C5 C12 126.3(3) . .
C7 C6 C5 121.1(3) . .
C7 C6 N6 116.5(3) . .
C5 C6 N6 122.3(3) . .
C6 C7 C8 121.9(3) . .
C6 C7 H7 119.0 . .
C8 C7 H7 119.0 . .
C7 C8 C3 116.9(3) . .
C7 C8 C11 117.8(3) . .
C3 C8 C11 125.2(3) . .
N4 C9 N6 109.8(3) . .
N4 C9 H9 125.1 . .
N6 C9 H9 125.1 . .
N5 C10 N4 114.4(3) . .
N5 C10 H10 122.8 . .
N4 C10 H10 122.8 . .
O2 C11 O1 125.9(3) . .
O2 C11 C8 116.0(3) . .
O1 C11 C8 118.1(3) . .
O4 C12 O3 122.7(3) . .
O4 C12 C5 118.6(3) . .
O3 C12 C5 118.6(3) . .
O4 C12 Zn1 72.56(17) . 5_567
O3 C12 Zn1 50.15(15) . 5_567
C5 C12 Zn1 168.8(2) . 5_567

loop_
_geom_bond_atom_site_label_1
_geom_bond_atom_site_label_2
_geom_bond_distance
_geom_bond_site_symmetry_2
Zn1 O3 1.999(2) 5_567
Zn1 N4 2.036(2) 8_556
Zn1 N1 2.052(3) 7_567
Zn1 O1 2.089(2) .
Zn1 O5 2.268(2) .
Zn1 O4 2.485(2) 5_567
Zn1 C12 2.555(3) 5_567
O1 C11 1.241(3) .
O2 C11 1.230(4) .
O3 C12 1.252(4) .
O3 Zn1 1.999(2) 5_567
O4 C12 1.248(4) .
O4 Zn1 2.485(2) 5_567
O5 H5A 0.8501 .
O5 H5B 0.8502 .
N1 C1 1.315(4) .
N1 C2 1.365(4) .
N1 Zn1 2.052(3) 7_567
N2 C2 1.299(4) .
N2 N3 1.368(3) .
N3 C1 1.328(3) .
N3 C3 1.429(4) .
N4 C9 1.316(4) .
N4 C10 1.364(4) .
N4 Zn1 2.036(2) 8_455
N5 C10 1.298(4) .
N5 N6 1.360(3) .
N6 C9 1.338(4) .
N6 C6 1.428(4) .
C1 H1 0.9300 .
C2 H2 0.9300 .
C3 C4 1.384(4) .
C3 C8 1.392(4) .
C4 C5 1.389(4) .
C4 H4 0.9300 .
C5 C6 1.401(4) .
C5 C12 1.511(4) .
C6 C7 1.383(4) .
C7 C8 1.389(4) .
C7 H7 0.9300 .
C8 C11 1.525(4) .
C9 H9 0.9300 .
C10 H10 0.9300 .
C12 Zn1 2.555(3) 5_567

loop_
_geom_torsion_atom_site_label_1
_geom_torsion_atom_site_label_2
_geom_torsion_atom_site_label_3
_geom_torsion_atom_site_label_4
_geom_torsion
_geom_torsion_site_symmetry_1
_geom_torsion_site_symmetry_2
_geom_torsion_site_symmetry_3
_geom_torsion_site_symmetry_4
O3 Zn1 O1 C11 6.9(5) 5_567 . . .
N4 Zn1 O1 C11 156.3(4) 8_556 . . .
N1 Zn1 O1 C11 -100.9(4) 7_567 . . .
O5 Zn1 O1 C11 -163.3(6) . . . .
O4 Zn1 O1 C11 63.1(4) 5_567 . . .
C12 Zn1 O1 C11 35.4(4) 5_567 . . .
C2 N2 N3 C1 -2.2(3) . . . .
C2 N2 N3 C3 -173.8(3) . . . .
C10 N5 N6 C9 -1.7(3) . . . .
C10 N5 N6 C6 -176.9(3) . . . .
C2 N1 C1 N3 0.4(3) . . . .
Zn1 N1 C1 N3 -168.6(2) 7_567 . . .
N2 N3 C1 N1 1.1(3) . . . .
C3 N3 C1 N1 171.7(3) . . . .
N3 N2 C2 N1 2.5(4) . . . .
C1 N1 C2 N2 -1.9(4) . . . .
Zn1 N1 C2 N2 168.8(2) 7_567 . . .
C1 N3 C3 C4 -139.8(3) . . . .
N2 N3 C3 C4 29.9(4) . . . .
C1 N3 C3 C8 37.4(5) . . . .
N2 N3 C3 C8 -152.9(3) . . . .
C8 C3 C4 C5 -2.7(5) . . . .
N3 C3 C4 C5 174.6(3) . . . .
C3 C4 C5 C6 -2.4(4) . . . .
C3 C4 C5 C12 173.3(3) . . . .
C4 C5 C6 C7 4.7(4) . . . .
C12 C5 C6 C7 -170.5(3) . . . .
C4 C5 C6 N6 -172.8(3) . . . .
C12 C5 C6 N6 12.0(4) . . . .
C9 N6 C6 C7 -137.9(3) . . . .
N5 N6 C6 C7 36.3(4) . . . .
C9 N6 C6 C5 39.7(5) . . . .
N5 N6 C6 C5 -146.2(3) . . . .
C5 C6 C7 C8 -2.1(4) . . . .
N6 C6 C7 C8 175.5(3) . . . .
C6 C7 C8 C3 -2.9(4) . . . .
C6 C7 C8 C11 179.5(3) . . . .
C4 C3 C8 C7 5.2(4) . . . .
N3 C3 C8 C7 -171.8(3) . . . .
C4 C3 C8 C11 -177.3(3) . . . .
N3 C3 C8 C11 5.6(4) . . . .
C10 N4 C9 N6 -0.1(3) . . . .
Zn1 N4 C9 N6 -176.96(19) 8_455 . . .
N5 N6 C9 N4 1.2(3) . . . .
C6 N6 C9 N4 175.8(3) . . . .
N6 N5 C10 N4 1.6(4) . . . .
C9 N4 C10 N5 -1.0(4) . . . .
Zn1 N4 C10 N5 176.0(2) 8_455 . . .
Zn1 O1 C11 O2 158.3(3) . . . .
Zn1 O1 C11 C8 -23.3(6) . . . .
C7 C8 C11 O2 64.7(4) . . . .
C3 C8 C11 O2 -112.7(3) . . . .
C7 C8 C11 O1 -113.9(3) . . . .
C3 C8 C11 O1 68.7(4) . . . .
Zn1 O4 C12 O3 -0.8(3) 5_567 . . .
Zn1 O4 C12 C5 -178.8(3) 5_567 . . .
Zn1 O3 C12 O4 0.9(3) 5_567 . . .
Zn1 O3 C12 C5 179.0(2) 5_567 . . .
C4 C5 C12 O4 23.6(4) . . . .
C6 C5 C12 O4 -161.2(3) . . . .
C4 C5 C12 O3 -154.5(3) . . . .
C6 C5 C12 O3 20.6(4) . . . .
C4 C5 C12 Zn1 -150.6(9) . . . 5_567
C6 C5 C12 Zn1 24.6(12) . . . 5_567
